data_9015238
loop_
_publ_author_name
'Rozhdestvenskaya, I. V.'
'Mugnaioli, E.'
'Czank, M.'
'Depmeier, W.'
'Kolb, U.'
'Merlino, S.'

_publ_section_title
;
 Essential features of the polytypic charoite-96 structure compared to charoite-90
 Note: This structure is polytype charoite-96
;
_journal_name_full 'Mineralogical Magazine'
_journal_page_first 2833
_journal_page_last 2846
_journal_paper_doi 10.1180/minmag.2011.075.6.2833
_journal_volume 75
_journal_year 2011
_chemical_compound_source 'Murun massif in Yakutia, Sakha Republic, Siberia, Russia'
_chemical_formula_sum 'Ca12 F H1.82 K6.58 Na3.66 O91.41 Si35 Sr0.69'
_chemical_name_mineral Charoite
_space_group_IT_number 11
_symmetry_space_group_name_Hall '-P 2yb'
_symmetry_space_group_name_H-M 'P 1 21/m 1'
_cell_angle_alpha 90
_cell_angle_beta 95.85
_cell_angle_gamma 90
_cell_formula_units_Z 2
_cell_length_a 32.11
_cell_length_b 19.77
_cell_length_c 7.23
_cell_volume 4565.808
_database_code_amcsd 0018568
_exptl_crystal_density_diffrn 2.436
_cod_original_formula_sum 'Na3.66 Ca12 K6.58 Sr.69 Si35 O91.41 F H1.82'
_cod_database_code 9015238

loop_
_space_group_symop_operation_xyz
x,y,z
x,1/2-y,z
-x,1/2+y,-z
-x,-y,-z

loop_
_atom_site_label
_atom_site_fract_x
_atom_site_fract_y
_atom_site_fract_z
_atom_site_occupancy
_atom_site_U_iso_or_equiv
_atom_site_type_symbol
_atom_site_attached_hydrogens
Na(1) 0.96010 0.06860 0.36400 0.94000 0.03100 Na 0
Na(2) 0.96490 0.07080 0.84500 0.89000 0.02500 Na 0
Ca(1) 0.87730 0.14569 0.56900 1.00000 0.05200 Ca 0
Ca(2) 0.87310 0.14640 0.06500 1.00000 0.03200 Ca 0
Ca(3) 0.54110 0.04420 0.89600 1.00000 0.04800 Ca 0
Ca(4) 0.54130 0.04340 0.39500 1.00000 0.02500 Ca 0
Ca(5) 0.35140 0.06630 0.05000 1.00000 0.04300 Ca 0
Ca(6) 0.34810 0.06970 0.54200 1.00000 0.02000 Ca 0
K(1) 0.48340 0.25000 0.60500 1.00000 0.04500 K 0
K(2) 0.59630 0.25000 0.18500 1.00000 0.09200 K 0
K(3) 0.73640 0.12010 0.24800 0.85000 0.03800 K 0
K(4) 0.35840 0.25000 0.30600 1.00000 0.08300 K 0
K(5) 0.69710 0.25000 0.76100 0.92000 0.05100 K 0
K(6) 0.20020 0.05100 0.18900 0.48000 0.05200 K 0
Sr 0.36080 0.25000 0.84900 0.69000 0.05600 Sr 0
Si(1) 0.49530 0.17170 0.13400 1.00000 0.02600 Si 0
Si(2) 0.43920 0.09650 0.38300 1.00000 0.06800 Si 0
Si(3) 0.44130 0.10300 0.81500 1.00000 0.04500 Si 0
Si(4) 0.58660 0.17410 0.66200 1.00000 0.03000 Si 0
Si(5) 0.64090 0.10290 0.41300 1.00000 0.04500 Si 0
Si(6) 0.64080 0.10390 0.98700 1.00000 0.04000 Si 0
Si(7) 0.69660 0.05780 0.71200 1.00000 0.03500 Si 0
Si(8) 0.78490 0.14400 0.76500 1.00000 0.04700 Si 0
Si(9) 0.79100 0.25000 0.05000 1.00000 0.01800 Si 0
Si(10) 0.79410 0.25000 0.48200 1.00000 0.03000 Si 0
Si(11) 0.26670 0.17750 0.48100 1.00000 0.05200 Si 0
Si(12) 0.26380 0.17940 0.04100 1.00000 0.02600 Si 0
Si(13) 0.25580 0.06710 0.73600 1.00000 0.04900 Si 0
Si(14) 0.82710 0.01440 0.29900 1.00000 0.07500 Si 0
Si(15) 0.10480 0.02450 0.94500 1.00000 0.02600 Si 0
Si(16) 0.10460 0.02450 0.39200 1.00000 0.07000 Si 0
Si(17) 0.05610 0.10510 0.66000 1.00000 0.05900 Si 0
Si(18) 0.02090 0.25000 0.65200 1.00000 0.01600 Si 0
Si(19) 0.94290 0.25000 0.88500 1.00000 0.03500 Si 0
Si(20) 0.94480 0.25000 0.31800 1.00000 0.07300 Si 0
O(1) 0.51100 0.25000 0.15900 1.00000 0.08000 O 0
O(2) 0.46600 0.15700 0.94600 1.00000 0.03500 O 0
O(3) 0.46400 0.16600 0.30200 1.00000 0.04100 O 0
O(4) 0.53200 0.12000 0.13700 1.00000 0.06000 O 0
O(5) 0.43800 0.12500 0.59200 1.00000 0.07800 O 0
O(6) 0.39080 0.10000 0.30800 1.00000 0.08400 O 0
O(7) 0.47200 0.03500 0.39500 1.00000 0.05900 O 0
O(8) 0.39300 0.11200 0.80300 1.00000 0.04900 O 0
O(9) 0.46600 0.03200 0.87000 1.00000 0.03900 O 0
O(10) 0.57100 0.25000 0.72400 1.00000 0.12000 O 0
O(11) 0.61510 0.16300 0.48700 1.00000 0.03800 O 0
O(12) 0.60900 0.16300 0.88500 1.00000 0.03400 O 0
O(13) 0.55000 0.11900 0.63200 1.00000 0.04200 O 0
O(14) 0.68450 0.10300 0.53800 1.00000 0.01900 O 0
O(15) 0.64900 0.13200 0.20500 1.00000 0.04100 O 0
O(16) 0.61600 0.03300 0.38600 1.00000 0.06400 O 0
O(17) 0.68500 0.09100 0.89400 1.00000 0.06200 O 0
O(18) 0.61300 0.04000 0.94800 1.00000 0.06400 O 0
O(19) 0.74730 0.08100 0.73600 1.00000 0.01700 O 0
O(20) 0.30600 0.02500 0.27200 1.00000 0.06600 O 0
O(21) 0.77600 0.18300 0.56500 1.00000 0.03700 O 0
O(22) 0.77130 0.18400 0.93900 1.00000 0.03600 O 0
O(23) 0.83400 0.11600 0.77700 1.00000 0.08800 O 0
O(24) 0.77700 0.25000 0.26400 1.00000 0.08000 O 0
O(25) 0.84100 0.25000 0.07300 1.00000 0.06300 O 0
O(26) 0.84400 0.25000 0.53700 1.00000 0.02000 O 0
O(27) 0.24900 0.25000 0.51600 1.00000 0.02400 O 0
O(28) 0.24200 0.11300 0.55300 1.00000 0.05600 O 0
O(29) 0.24900 0.17100 0.24800 1.00000 0.07500 O 0
O(30) 0.31300 0.17600 0.51800 1.00000 0.04500 O 0
O(31) 0.24600 0.25000 0.94100 1.00000 0.08100 O 0
O(32) 0.25100 0.12500 0.89000 1.00000 0.09300 O 0
O(33) 0.31300 0.18700 0.03000 1.00000 0.03500 O 0
O(34) 0.22100 0.00900 0.74500 1.00000 0.04600 O 0
O(35) 0.30000 0.03100 0.76500 1.00000 0.09500 O 0
O(36) 0.15000 0.03200 0.85100 1.00000 0.05800 O 0
O(37) 0.14700 0.01200 0.51600 1.00000 0.03400 O 0
O(38) 0.83600 0.09800 0.29800 1.00000 0.06200 O 0
O(39) 0.08200 0.08600 0.84300 1.00000 0.07700 O 0
O(40) 0.11100 0.04300 0.17200 1.00000 0.08200 O 0
O(41) 0.92000 0.04400 0.07900 1.00000 0.06000 O 0
O(42) 0.91500 0.04500 0.60700 1.00000 0.04900 O 0
O(43) 0.08100 0.08900 0.47600 1.00000 0.03900 O 0
O(44) 0.05190 0.18600 0.62800 1.00000 0.03300 O 0
O(45) 0.01400 0.05800 0.63400 1.00000 0.06400 O 0
O(46) 0.98700 0.25000 0.79500 1.00000 0.03600 O 0
O(47) 0.98000 0.25000 0.49200 1.00000 0.08000 O 0
O(48) 0.95800 0.25000 0.10700 1.00000 0.13000 O 0
O(49) 0.92500 0.17600 0.84100 1.00000 0.06100 O 0
O(50) 0.92000 0.17600 0.33400 1.00000 0.08800 O 0
O-H 0.00700 0.04700 0.14300 0.50000 0.09200 O 1
F 0.00700 0.04700 0.14300 0.50000 0.09200 F 0
Wat 0.69700 0.25000 0.26100 0.41000 0.18000 O 2

loop_
_cod_changelog_entry_id
_cod_changelog_entry_author
_cod_changelog_entry_date
_cod_changelog_entry_text
1
;cod-tools version 3.8.0
Id: cif_guess_AMCSD_atom_types 9574 2023-05-10 09:00:05Z saulius
;
2023-05-10T18:55:52+03:00
;Derived atom types and hydrogen counts
from atom names that follow the AMCSD naming convention
(Wat == water, O-H == hydroxyl).
;

loop_
_cod_related_entry_id
_cod_related_entry_database
_cod_related_entry_code
1 AMCSD 0018568
